data_4121008
loop_
_publ_author_name
'Eugenio Coronado'
'M\'onica Gim\'enez-Marqu\'es'
'Guillermo M\'inguez Espallargas'
'Fernando Rey'
'I\~nigo J. Vit\'orica-Yrez\'abal'

_publ_section_title
;
 Spin-Crossover Modification through Selective CO2 Sorption
;
_journal_name_full 'Journal of the American Chemical Society'
_journal_page_first 15986
_journal_page_last 15989
_journal_paper_doi 10.1021/ja407135k
_journal_volume 135
_journal_year 2013
_chemical_formula_sum 'C30 H30 Cl2 Fe N24 O8'
_chemical_formula_weight 981.53
_chemical_name_systematic
;
 ?
;
_space_group_IT_number 176
_symmetry_cell_setting hexagonal
_symmetry_space_group_name_Hall '-P 6c'
_symmetry_space_group_name_H-M 'P 63/m'
_atom_sites_solution_hydrogens geom
_atom_sites_solution_primary direct
_atom_sites_solution_secondary difmap
_audit_creation_method SHELXL-97
_cell_angle_alpha 90.00
_cell_angle_beta 90.00
_cell_angle_gamma 120.00
_cell_formula_units_Z 2
_cell_length_a 10.3668(4)
_cell_length_b 10.3668(4)
_cell_length_c 23.1504(17)
_cell_measurement_reflns_used 829
_cell_measurement_temperature 120(2)
_cell_measurement_theta_max 24.9939
_cell_measurement_theta_min 3.4744
_cell_volume 2154.7(2)
_computing_cell_refinement
;
CrysAlisPro, Agilent Technologies,
Version 1.171.35.19 (release 27-10-2011 CrysAlis171 .NET)
(compiled Oct 27 2011,15:02:11)
;
_computing_data_collection
;
CrysAlisPro, Agilent Technologies,
Version 1.171.35.19 (release 27-10-2011 CrysAlis171 .NET)
(compiled Oct 27 2011,15:02:11)
;
_computing_data_reduction
;
CrysAlisPro, Agilent Technologies,
Version 1.171.35.19 (release 27-10-2011 CrysAlis171 .NET)
(compiled Oct 27 2011,15:02:11)
;
_computing_structure_refinement 'SHELXL-97 (Sheldrick, 1997)'
_computing_structure_solution 'SHELXS-97 (Sheldrick, 1990)'
_diffrn_ambient_temperature 120(2)
_diffrn_detector_area_resol_mean 16.0267
_diffrn_measured_fraction_theta_full 0.996
_diffrn_measured_fraction_theta_max 0.996
_diffrn_measurement_device_type 'SuperNova, Single source at offset), Sapphire3'
_diffrn_measurement_method '\w scans'
_diffrn_radiation_monochromator mirror
_diffrn_radiation_source 'SuperNova (Mo) x-ray Source'
_diffrn_radiation_type MoK\a
_diffrn_radiation_wavelength 0.71073
_diffrn_reflns_av_R_equivalents 0.1870
_diffrn_reflns_av_sigmaI/netI 0.1049
_diffrn_reflns_limit_h_max 12
_diffrn_reflns_limit_h_min -12
_diffrn_reflns_limit_k_max 12
_diffrn_reflns_limit_k_min -12
_diffrn_reflns_limit_l_max 27
_diffrn_reflns_limit_l_min -27
_diffrn_reflns_number 15986
_diffrn_reflns_theta_full 25.05
_diffrn_reflns_theta_max 25.05
_diffrn_reflns_theta_min 3.48
_exptl_absorpt_coefficient_mu 0.551
_exptl_absorpt_correction_T_max 1.00000
_exptl_absorpt_correction_T_min 0.84667
_exptl_absorpt_correction_type multi-scan
_exptl_absorpt_process_details
;
CrysAlisPro, Agilent Technologies,
Version 1.171.35.19 (release 27-10-2011 CrysAlis171 .NET)
(compiled Oct 27 2011,15:02:11)
empirical absorption correction using spherical harmonics,
 implemented in SCALE3 ABSPACK scaling algorithm.
;
_exptl_crystal_colour pink
_exptl_crystal_density_diffrn 1.513
_exptl_crystal_description block
_exptl_crystal_F_000 1004
_exptl_crystal_size_max 0.07
_exptl_crystal_size_mid 0.05
_exptl_crystal_size_min 0.05
_refine_diff_density_max 1.027
_refine_diff_density_min -0.537
_refine_diff_density_rms 0.108
_refine_ls_extinction_method none
_refine_ls_goodness_of_fit_ref 1.062
_refine_ls_hydrogen_treatment constr
_refine_ls_matrix_type full
_refine_ls_number_parameters 100
_refine_ls_number_reflns 1308
_refine_ls_number_restraints 0
_refine_ls_restrained_S_all 1.062
_refine_ls_R_factor_all 0.1206
_refine_ls_R_factor_gt 0.0669
_refine_ls_shift/su_max 0.000
_refine_ls_shift/su_mean 0.000
_refine_ls_structure_factor_coef Fsqd
_refine_ls_weighting_details 'calc w=1/[\s^2^(Fo^2^)+(0.0888P)^2^+0.8126P] where P=(Fo^2^+2Fc^2^)/3'
_refine_ls_weighting_scheme calc
_refine_ls_wR_factor_gt 0.1678
_refine_ls_wR_factor_ref 0.1943
_reflns_number_gt 844
_reflns_number_total 1308
_reflns_threshold_expression >2sigma(I)
_cod_data_source_file ja407135k_si_003.cif
_cod_data_source_block sx286bb
_cod_database_code 4121008

loop_
_symmetry_equiv_pos_as_xyz
'x, y, z'
'-y, x-y, z'
'-x+y, -x, z'
'-x, -y, z+1/2'
'y, -x+y, z+1/2'
'x-y, x, z+1/2'
'-x, -y, -z'
'y, -x+y, -z'
'x-y, x, -z'
'x, y, -z-1/2'
'-y, x-y, -z-1/2'
'-x+y, -x, -z-1/2'

loop_
_atom_site_label
_atom_site_type_symbol
_atom_site_fract_x
_atom_site_fract_y
_atom_site_fract_z
_atom_site_U_iso_or_equiv
_atom_site_adp_type
_atom_site_occupancy
_atom_site_symmetry_multiplicity
_atom_site_calc_flag
_atom_site_refinement_flags
_atom_site_disorder_assembly
_atom_site_disorder_group
Fe1 Fe 1.0000 1.0000 0.5000 0.0151(5) Uani 1 6 d S . .
O1 O 0.8054(5) 0.3496(5) 0.50855(19) 0.0304(15) Uiso 0.936(9) 1 d P A 1
Cl1 Cl 0.6667 0.3333 0.48744(13) 0.0204(8) Uiso 0.936(9) 3 d SP . 1
O2 O 0.6667 0.3333 0.4251(3) 0.032(2) Uiso 0.936(9) 3 d SP A 1
O1' O 0.818(6) 0.359(6) 0.488(3) 0.010(15) Uiso 0.064(9) 1 d P A 2
Cl1' Cl 0.6667 0.3333 0.520(3) 0.040(15) Uiso 0.064(9) 3 d SP . 2
O2' O 0.6667 0.3333 0.579(3) 0.010(15) Uiso 0.064(9) 3 d SP A 2
N1 N 0.8258(5) 0.9580(5) 0.54963(16) 0.0189(10) Uani 1 1 d . . .
C2 C 0.7613(6) 1.0385(6) 0.5590(2) 0.0205(12) Uani 1 1 d . . .
H2 H 0.7844 1.1283 0.5395 0.025 Uiso 1 1 calc R . .
N3 N 0.6594(4) 0.9739(5) 0.59977(17) 0.0210(11) Uani 1 1 d . . .
N4 N 0.6568(5) 0.8463(5) 0.61711(19) 0.0319(12) Uani 1 1 d . . .
N5 N 0.7581(5) 0.8383(5) 0.5861(2) 0.0295(12) Uani 1 1 d . . .
C6 C 0.5540(6) 1.0156(6) 0.6242(2) 0.0261(14) Uani 1 1 d . . .
H6A H 0.4522 0.9442 0.6105 0.039 Uiso 1 1 calc R . .
H6B H 0.5800 1.1158 0.6100 0.039 Uiso 1 1 calc R . .
C7 C 0.5557(6) 1.0165(6) 0.6896(2) 0.0207(13) Uani 1 1 d . . .
C8 C 0.6823(7) 1.1181(6) 0.7199(2) 0.0341(15) Uani 1 1 d . . .
H8 H 0.7689 1.1876 0.6995 0.041 Uiso 1 1 calc R . .
C9 C 0.4316(6) 0.9172(6) 0.7198(2) 0.0273(14) Uani 1 1 d . . .
H9 H 0.3448 0.8476 0.6995 0.033 Uiso 1 1 calc R . .

loop_
_atom_site_aniso_label
_atom_site_aniso_U_11
_atom_site_aniso_U_22
_atom_site_aniso_U_33
_atom_site_aniso_U_23
_atom_site_aniso_U_13
_atom_site_aniso_U_12
Fe1 0.0156(7) 0.0156(7) 0.0141(9) 0.000 0.000 0.0078(3)
N1 0.021(3) 0.016(2) 0.017(2) -0.0005(18) -0.0014(19) 0.008(2)
C2 0.020(3) 0.019(3) 0.020(3) 0.004(2) -0.004(2) 0.007(3)
N3 0.022(3) 0.029(3) 0.015(2) 0.0060(19) 0.0045(19) 0.015(2)
N4 0.037(3) 0.029(3) 0.031(3) 0.011(2) 0.008(2) 0.017(2)
N5 0.031(3) 0.027(3) 0.035(3) 0.008(2) 0.011(2) 0.018(2)
C6 0.031(3) 0.038(4) 0.018(3) 0.000(2) 0.003(2) 0.024(3)
C7 0.025(3) 0.025(3) 0.015(3) -0.002(2) -0.001(2) 0.015(3)
C8 0.030(4) 0.030(3) 0.030(3) 0.007(3) 0.006(3) 0.005(3)
C9 0.020(3) 0.036(3) 0.020(3) -0.005(3) -0.002(2) 0.010(3)

loop_
_atom_type_symbol
_atom_type_description
_atom_type_scat_dispersion_real
_atom_type_scat_dispersion_imag
_atom_type_scat_source
C C 0.0033 0.0016 'International Tables Vol C Tables 4.2.6.8 and 6.1.1.4'
H H 0.0000 0.0000 'International Tables Vol C Tables 4.2.6.8 and 6.1.1.4'
N N 0.0061 0.0033 'International Tables Vol C Tables 4.2.6.8 and 6.1.1.4'
O O 0.0106 0.0060 'International Tables Vol C Tables 4.2.6.8 and 6.1.1.4'
Cl Cl 0.1484 0.1585 'International Tables Vol C Tables 4.2.6.8 and 6.1.1.4'
Fe Fe 0.3463 0.8444 'International Tables Vol C Tables 4.2.6.8 and 6.1.1.4'

loop_
_geom_angle_atom_site_label_1
_geom_angle_atom_site_label_2
_geom_angle_atom_site_label_3
_geom_angle
_geom_angle_site_symmetry_1
_geom_angle_site_symmetry_3
N1 Fe1 N1 180.000(1) 3_675 9_656
N1 Fe1 N1 90.18(16) 3_675 2_765
N1 Fe1 N1 89.82(16) 9_656 2_765
N1 Fe1 N1 90.18(16) 3_675 .
N1 Fe1 N1 89.82(16) 9_656 .
N1 Fe1 N1 90.18(16) 2_765 .
N1 Fe1 N1 89.82(16) 3_675 8_566
N1 Fe1 N1 90.18(16) 9_656 8_566
N1 Fe1 N1 180.00(18) 2_765 8_566
N1 Fe1 N1 89.82(16) . 8_566
N1 Fe1 N1 89.82(16) 3_675 7_776
N1 Fe1 N1 90.18(16) 9_656 7_776
N1 Fe1 N1 89.82(16) 2_765 7_776
N1 Fe1 N1 180.000(1) . 7_776
N1 Fe1 N1 90.18(16) 8_566 7_776
O2 Cl1 O1 109.7(2) . .
O2 Cl1 O1 109.7(2) . 3_665
O1 Cl1 O1 109.2(2) . 3_665
O2 Cl1 O1 109.7(2) . 2_655
O1 Cl1 O1 109.2(2) . 2_655
O1 Cl1 O1 109.2(2) 3_665 2_655
O2' Cl1' O1' 117(3) . .
O2' Cl1' O1' 117(3) . 3_665
O1' Cl1' O1' 101(4) . 3_665
O2' Cl1' O1' 117(3) . 2_655
O1' Cl1' O1' 101(4) . 2_655
O1' Cl1' O1' 101(4) 3_665 2_655
C2 N1 N5 106.2(4) . .
C2 N1 Fe1 130.1(4) . .
N5 N1 Fe1 123.4(3) . .
N1 C2 N3 109.0(5) . .
N1 C2 H2 125.5 . .
N3 C2 H2 125.5 . .
C2 N3 N4 108.9(4) . .
C2 N3 C6 130.3(4) . .
N4 N3 C6 120.8(4) . .
N5 N4 N3 105.8(4) . .
N4 N5 N1 110.1(4) . .
N3 C6 C7 112.2(4) . .
N3 C6 H6A 109.2 . .
C7 C6 H6A 109.2 . .
N3 C6 H6B 109.2 . .
C7 C6 H6B 109.2 . .
H6A C6 H6B 107.9 . .
C9 C7 C8 119.1(5) . .
C9 C7 C6 120.1(5) . .
C8 C7 C6 120.8(5) . .
C8 C8 C7 120.3(3) 10_557 .
C8 C8 H8 119.9 10_557 .
C7 C8 H8 119.9 . .
C7 C9 C9 120.6(3) . 10_557
C7 C9 H9 119.7 . .
C9 C9 H9 119.7 10_557 .

loop_
_geom_bond_atom_site_label_1
_geom_bond_atom_site_label_2
_geom_bond_distance
_geom_bond_site_symmetry_2
Fe1 N1 1.996(4) 3_675
Fe1 N1 1.996(4) 9_656
Fe1 N1 1.996(4) 2_765
Fe1 N1 1.996(4) .
Fe1 N1 1.996(4) 8_566
Fe1 N1 1.996(4) 7_776
O1 Cl1 1.447(5) .
Cl1 O2 1.442(7) .
Cl1 O1 1.447(5) 3_665
Cl1 O1 1.447(5) 2_655
O1' Cl1' 1.64(7) .
Cl1' O2' 1.36(10) .
Cl1' O1' 1.64(7) 3_665
Cl1' O1' 1.64(7) 2_655
N1 C2 1.323(6) .
N1 N5 1.369(6) .
C2 N3 1.323(6) .
C2 H2 0.9500 .
N3 N4 1.370(6) .
N3 C6 1.473(6) .
N4 N5 1.308(6) .
C6 C7 1.515(7) .
C6 H6A 0.9900 .
C6 H6B 0.9900 .
C7 C9 1.370(7) .
C7 C8 1.394(7) .
C8 C8 1.392(10) 10_557
C8 H8 0.9500 .
C9 C9 1.399(10) 10_557
C9 H9 0.9500 .

loop_
_geom_torsion_atom_site_label_1
_geom_torsion_atom_site_label_2
_geom_torsion_atom_site_label_3
_geom_torsion_atom_site_label_4
_geom_torsion
_geom_torsion_site_symmetry_1
_geom_torsion_site_symmetry_4
N1 Fe1 N1 C2 64.3(5) 3_675 .
N1 Fe1 N1 C2 -115.7(5) 9_656 .
N1 Fe1 N1 C2 154.4(4) 2_765 .
N1 Fe1 N1 C2 -25.6(4) 8_566 .
N1 Fe1 N1 N5 -109.0(3) 3_675 .
N1 Fe1 N1 N5 71.0(3) 9_656 .
N1 Fe1 N1 N5 -18.8(4) 2_765 .
N1 Fe1 N1 N5 161.2(4) 8_566 .
N5 N1 C2 N3 0.7(5) . .
Fe1 N1 C2 N3 -173.4(3) . .
N1 C2 N3 N4 -0.6(5) . .
N1 C2 N3 C6 -177.5(5) . .
C2 N3 N4 N5 0.2(5) . .
C6 N3 N4 N5 177.4(4) . .
N3 N4 N5 N1 0.3(5) . .
C2 N1 N5 N4 -0.6(6) . .
Fe1 N1 N5 N4 174.0(3) . .
C2 N3 C6 C7 -130.9(5) . .
N4 N3 C6 C7 52.4(6) . .
N3 C6 C7 C9 -115.1(6) . .
N3 C6 C7 C8 65.1(6) . .
C9 C7 C8 C8 0.1(6) . 10_557
C6 C7 C8 C8 179.9(3) . 10_557
C8 C7 C9 C9 -0.1(6) . 10_557
C6 C7 C9 C9 -179.9(3) . 10_557
